data_7039976
loop_
_publ_author_name
'Fleischmann, Martin'
'Jones, James S.'
'Bal\'azs, G\'abor'
'Gabba\"i, Fran\,cois P'
'Scheer, Manfred'

_publ_section_title
;
 Supramolecular adducts based on weak interactions between the trimeric
 Lewis acid complex (perfluoro-ortho-phenylene)mercury and polypnictogen
 complexes.
;
_journal_issue 35
_journal_name_full 'Dalton transactions (Cambridge, England : 2003)'
_journal_page_first 13742
_journal_page_last 13749
_journal_paper_doi 10.1039/c6dt02507b
_journal_volume 45
_journal_year 2016
_chemical_formula_moiety 'C46 H20 Bi4 F12 Hg3 Mo4 O8, 2(C H2 Cl2)'
_chemical_formula_sum 'C48 H24 Bi4 Cl4 F12 Hg3 Mo4 O8'
_chemical_formula_weight 2919.92
_space_group_crystal_system triclinic
_space_group_IT_number 2
_space_group_name_Hall '-P 1'
_space_group_name_H-M_alt 'P -1'
_symmetry_space_group_name_Hall '-P 1'
_symmetry_space_group_name_H-M 'P -1'
_atom_sites_solution_hydrogens geom
_atom_sites_solution_primary direct
_audit_creation_date 2015-04-10
_audit_creation_method
;
Olex2 1.2
(compiled 2015.01.26 svn.r3150 for OlexSys, GUI svn.r4998)
;
_audit_update_record
;
2016-06-20 deposited with the CCDC.
2016-07-20 downloaded from the CCDC.
;
_cell_angle_alpha 111.087(2)
_cell_angle_beta 103.308(2)
_cell_angle_gamma 104.4830(10)
_cell_formula_units_Z 2
_cell_length_a 13.5154(2)
_cell_length_b 14.6000(2)
_cell_length_c 17.6515(3)
_cell_measurement_reflns_used 23860
_cell_measurement_temperature 123.05(10)
_cell_measurement_theta_max 29.7210
_cell_measurement_theta_min 2.9410
_cell_volume 2942.32(11)
_computing_cell_refinement
;
CrysAlisPro, Agilent Technologies,
Version 1.171.37.31 (release 14-01-2014 CrysAlis171 .NET)
(compiled Jan 14 2014,18:38:05)
;
_computing_data_collection
;
CrysAlisPro, Agilent Technologies,
Version 1.171.37.31 (release 14-01-2014 CrysAlis171 .NET)
(compiled Jan 14 2014,18:38:05)
;
_computing_data_reduction
;
CrysAlisPro, Agilent Technologies,
Version 1.171.37.31 (release 14-01-2014 CrysAlis171 .NET)
(compiled Jan 14 2014,18:38:05)
;
_computing_molecular_graphics 'Olex2 (Dolomanov et al., 2009)'
_computing_publication_material 'Olex2 (Dolomanov et al., 2009)'
_computing_structure_refinement 'ShelXL (Sheldrick, 2008)'
_computing_structure_solution 'ShelXT (Sheldrick, 2015)'
_diffrn_ambient_environment N~2~
_diffrn_ambient_temperature 123.05(10)
_diffrn_detector 'CCD plate'
_diffrn_detector_area_resol_mean 10.5431
_diffrn_detector_type Ruby
_diffrn_measured_fraction_theta_full 0.999
_diffrn_measured_fraction_theta_max 0.999
_diffrn_measurement_details
;
  1 omega  -40.00    4.00   0.5000   30.0000
omega____ theta____ kappa____ phi______ frames
    -      -12.8018   19.0000  -60.0000 88

  2 omega  -80.00   17.00   0.5000   30.0000
omega____ theta____ kappa____ phi______ frames
    -      -12.8018  -57.0000   90.0000 194

  3 omega   36.00   62.00   0.5000   30.0000
omega____ theta____ kappa____ phi______ frames
    -      -12.8018   19.0000  -60.0000 52

  4 omega   42.00   77.00   0.5000   30.0000
omega____ theta____ kappa____ phi______ frames
    -       13.8955   77.0000  150.0000 70

  5 omega  -11.00   82.00   0.5000   30.0000
omega____ theta____ kappa____ phi______ frames
    -       13.8955   57.0000   30.0000 186

  6 omega  -14.00   16.00   0.5000   30.0000
omega____ theta____ kappa____ phi______ frames
    -       13.8955   77.0000  150.0000 60

  7 omega  -56.00   40.00   0.5000   30.0000
omega____ theta____ kappa____ phi______ frames
    -       13.8955  -57.0000 -120.0000 192

  8 omega  -39.00   63.00   0.5000   30.0000
omega____ theta____ kappa____ phi______ frames
    -      -12.8018   38.0000   90.0000 204

  9 omega -103.00  -35.00   0.5000   30.0000
omega____ theta____ kappa____ phi______ frames
    -      -12.8018 -178.0000 -150.0000 136

 10 omega  -87.00   17.00   0.5000   30.0000
omega____ theta____ kappa____ phi______ frames
    -      -12.8018  -57.0000  -60.0000 208

 11 omega   57.00  104.00   0.5000   30.0000
omega____ theta____ kappa____ phi______ frames
    -       13.8955  178.0000  -90.0000 94

 12 omega   -4.00   56.00   0.5000   30.0000
omega____ theta____ kappa____ phi______ frames
    -       13.8955  -99.0000 -180.0000 120

 13 omega  -13.00   90.00   0.5000   30.0000
omega____ theta____ kappa____ phi______ frames
    -       13.8955   38.0000  -90.0000 206

 14 omega  -60.00   -8.00   0.5000   30.0000
omega____ theta____ kappa____ phi______ frames
    -       13.8955  -57.0000 -120.0000 104

 15 omega    9.00   64.00   0.5000   30.0000
omega____ theta____ kappa____ phi______ frames
    -       13.8955 -114.0000   69.0000 110
;
_diffrn_measurement_device 'four-circle diffractometer'
_diffrn_measurement_device_type 'Xcalibur, Ruby, Gemini ultra'
_diffrn_measurement_method '\w scans'
_diffrn_orient_matrix_UB_11 0.0346490000
_diffrn_orient_matrix_UB_12 -0.0212965000
_diffrn_orient_matrix_UB_13 -0.0193857000
_diffrn_orient_matrix_UB_21 0.0329786000
_diffrn_orient_matrix_UB_22 0.0076206000
_diffrn_orient_matrix_UB_23 0.0409782000
_diffrn_orient_matrix_UB_31 -0.0327404000
_diffrn_orient_matrix_UB_32 -0.0511930000
_diffrn_orient_matrix_UB_33 -0.0081390000
_diffrn_radiation_monochromator graphite
_diffrn_radiation_probe x-ray
_diffrn_radiation_type MoK\a
_diffrn_radiation_wavelength 0.71073
_diffrn_reflns_av_R_equivalents 0.0479
_diffrn_reflns_av_unetI/netI 0.0539
_diffrn_reflns_Laue_measured_fraction_full 0.999
_diffrn_reflns_Laue_measured_fraction_max 0.999
_diffrn_reflns_limit_h_max 17
_diffrn_reflns_limit_h_min -17
_diffrn_reflns_limit_k_max 18
_diffrn_reflns_limit_k_min -18
_diffrn_reflns_limit_l_max 22
_diffrn_reflns_limit_l_min -22
_diffrn_reflns_number 74152
_diffrn_reflns_point_group_measured_fraction_full 0.999
_diffrn_reflns_point_group_measured_fraction_max 0.999
_diffrn_reflns_theta_full 25.242
_diffrn_reflns_theta_max 27.103
_diffrn_reflns_theta_min 2.705
_diffrn_source 'Enhance (Mo) X-ray Source'
_exptl_absorpt_coefficient_mu 20.797
_exptl_absorpt_correction_T_max 0.520
_exptl_absorpt_correction_T_min 0.203
_exptl_absorpt_correction_type gaussian
_exptl_absorpt_process_details
;
CrysAlisPro, Agilent Technologies,
Version 1.171.37.31 (release 14-01-2014 CrysAlis171 .NET)
(compiled Jan 14 2014,18:38:05)
Numerical absorption correction based on gaussian integration over
            a multifaceted crystal model
Empirical absorption correction using spherical harmonics,
 implemented in SCALE3 ABSPACK scaling algorithm.
;
_exptl_crystal_colour 'metallic dark black'
_exptl_crystal_colour_lustre metallic
_exptl_crystal_colour_modifier dark
_exptl_crystal_colour_primary black
_exptl_crystal_density_diffrn 3.296
_exptl_crystal_description block
_exptl_crystal_F_000 2584
_exptl_crystal_recrystallization_method 'Crystallization from DCM.'
_exptl_crystal_size_max 0.126
_exptl_crystal_size_mid 0.0807
_exptl_crystal_size_min 0.043
_refine_diff_density_max 1.491
_refine_diff_density_min -1.752
_refine_diff_density_rms 0.167
_refine_ls_extinction_method none
_refine_ls_goodness_of_fit_ref 0.834
_refine_ls_hydrogen_treatment constr
_refine_ls_matrix_type full
_refine_ls_number_parameters 748
_refine_ls_number_reflns 12972
_refine_ls_number_restraints 0
_refine_ls_restrained_S_all 0.834
_refine_ls_R_factor_all 0.0359
_refine_ls_R_factor_gt 0.0230
_refine_ls_shift/su_max 0.002
_refine_ls_shift/su_mean 0.000
_refine_ls_structure_factor_coef Fsqd
_refine_ls_weighting_details 'w=1/[\s^2^(Fo^2^)+(0.0134P)^2^] where P=(Fo^2^+2Fc^2^)/3'
_refine_ls_weighting_scheme calc
_refine_ls_wR_factor_gt 0.0386
_refine_ls_wR_factor_ref 0.0395
_reflns_Friedel_coverage 0.000
_reflns_number_gt 9609
_reflns_number_total 12972
_reflns_threshold_expression 'I > 2\s(I)'
_cod_data_source_file c6dt02507b2.cif
_cod_data_source_block abs2
_cod_depositor_comments 'Adding full bibliography for 7039972--7039981.cif.'
_cod_original_cell_volume 2942.32(9)
_cod_database_code 7039976
_shelxl_version_number 2014/6
_chemical_oxdiff_formula Hg3C18F12(Mo2Bi2C14O4H10)2(CH2Cl2)2
_shelx_space_group_comment
;
The symmetry employed for this shelxl refinement is uniquely defined
by the following loop, which should always be used as a source of
symmetry information in preference to the above space-group names.
They are only intended as comments.
;
_reflns_odcompleteness_completeness 99.87
_reflns_odcompleteness_iscentric 1
_reflns_odcompleteness_theta 27.04
_olex2_refinement_description
;
1. Fixed Uiso
 At 1.2 times of:
  All C(H) groups, All C(H,H) groups
2.a Secondary CH2 refined with riding coordinates:
 C47(H47A,H47B), C48(H48A,H48B)
2.b Aromatic/amide H refined with riding coordinates:
 C1(H1), C2(H2), C3(H3), C4(H4), C5(H5), C8(H8), C9(H9), C10(H10), C11(H11),
 C12(H12), C15(H15), C16(H16), C17(H17), C18(H18), C19(H19), C22(H22), C23(H23),
  C24(H24), C25(H25), C26(H26)
;
_olex2_exptl_crystal_mounting_method 'mineral oil'
_olex2_submission_original_sample_id MF272_3F_2
_olex2_submission_special_instructions 'No special instructions were received'

loop_
_space_group_symop_operation_xyz
'x, y, z'
'-x, -y, -z'

loop_
_atom_site_label
_atom_site_type_symbol
_atom_site_fract_x
_atom_site_fract_y
_atom_site_fract_z
_atom_site_U_iso_or_equiv
_atom_site_adp_type
_atom_site_occupancy
_atom_site_site_symmetry_order
_atom_site_calc_flag
_atom_site_refinement_flags_posn
C1 C 0.1142(5) 0.0742(4) 0.2718(4) 0.0286(14) Uani 1 1 d .
H1 H 0.1130 0.0057 0.2468 0.034 Uiso 1 1 calc R
C2 C 0.0219(5) 0.1019(5) 0.2740(4) 0.0327(15) Uani 1 1 d .
H2 H -0.0505 0.0560 0.2506 0.039 Uiso 1 1 calc R
C3 C 0.0607(6) 0.2126(5) 0.3184(4) 0.0402(17) Uani 1 1 d .
H3 H 0.0181 0.2532 0.3301 0.048 Uiso 1 1 calc R
C4 C 0.1736(5) 0.2509(5) 0.3418(4) 0.0358(16) Uani 1 1 d .
H4 H 0.2196 0.3215 0.3717 0.043 Uiso 1 1 calc R
C5 C 0.2060(5) 0.1642(5) 0.3125(4) 0.0359(16) Uani 1 1 d .
H5 H 0.2773 0.1673 0.3194 0.043 Uiso 1 1 calc R
C6 C 0.0906(4) 0.0064(5) 0.4034(4) 0.0249(13) Uani 1 1 d .
C7 C -0.0075(5) 0.1540(5) 0.4417(4) 0.0331(15) Uani 1 1 d .
C8 C 0.4373(5) 0.0916(5) 0.4472(4) 0.0328(15) Uani 1 1 d .
H8 H 0.4602 0.1093 0.4068 0.039 Uiso 1 1 calc R
C9 C 0.4994(5) 0.1308(4) 0.5362(4) 0.0319(15) Uani 1 1 d .
H9 H 0.5708 0.1794 0.5649 0.038 Uiso 1 1 calc R
C10 C 0.4352(4) 0.0838(4) 0.5732(4) 0.0242(13) Uani 1 1 d .
H10 H 0.4570 0.0950 0.6308 0.029 Uiso 1 1 calc R
C11 C 0.3328(5) 0.0170(4) 0.5095(4) 0.0263(14) Uani 1 1 d .
H11 H 0.2742 -0.0229 0.5175 0.032 Uiso 1 1 calc R
C12 C 0.3339(5) 0.0206(4) 0.4315(4) 0.0304(15) Uani 1 1 d .
H12 H 0.2764 -0.0172 0.3784 0.036 Uiso 1 1 calc R
C13 C 0.4131(5) 0.2919(4) 0.4863(4) 0.0295(14) Uani 1 1 d .
C14 C 0.4447(5) 0.2986(4) 0.6516(4) 0.0260(14) Uani 1 1 d .
C15 C 0.3878(5) 0.7882(5) 1.2048(4) 0.0406(17) Uani 1 1 d .
H15 H 0.4408 0.7581 1.2041 0.049 Uiso 1 1 calc R
C16 C 0.2972(5) 0.7587(5) 1.2291(4) 0.0359(16) Uani 1 1 d .
H16 H 0.2809 0.7072 1.2483 0.043 Uiso 1 1 calc R
C17 C 0.2361(5) 0.8206(4) 1.2191(4) 0.0309(15) Uani 1 1 d .
H17 H 0.1709 0.8164 1.2291 0.037 Uiso 1 1 calc R
C18 C 0.2907(5) 0.8909(4) 1.1911(4) 0.0310(15) Uani 1 1 d .
H18 H 0.2684 0.9418 1.1804 0.037 Uiso 1 1 calc R
C19 C 0.3850(5) 0.8703(4) 1.1820(4) 0.0321(15) Uani 1 1 d .
H19 H 0.4359 0.9048 1.1643 0.038 Uiso 1 1 calc R
C20 C 0.2532(5) 0.5804(5) 1.0630(4) 0.0298(14) Uani 1 1 d .
C21 C 0.0780(5) 0.6486(4) 1.0628(4) 0.0240(13) Uani 1 1 d .
C22 C -0.0317(4) 0.7623(4) 0.9532(4) 0.0252(14) Uani 1 1 d .
H22 H -0.0754 0.6940 0.9393 0.030 Uiso 1 1 calc R
C23 C 0.0366(4) 0.8425(4) 1.0376(4) 0.0262(14) Uani 1 1 d .
H23 H 0.0457 0.8357 1.0889 0.031 Uiso 1 1 calc R
C24 C 0.0875(5) 0.9332(4) 1.0307(4) 0.0303(15) Uani 1 1 d .
H24 H 0.1358 0.9974 1.0766 0.036 Uiso 1 1 calc R
C25 C 0.0532(5) 0.9107(5) 0.9416(4) 0.0307(15) Uani 1 1 d .
H25 H 0.0754 0.9570 0.9186 0.037 Uiso 1 1 calc R
C26 C -0.0208(4) 0.8054(4) 0.8943(4) 0.0273(14) Uani 1 1 d .
H26 H -0.0565 0.7701 0.8344 0.033 Uiso 1 1 calc R
C27 C 0.2919(5) 0.9287(5) 1.0143(4) 0.0279(14) Uani 1 1 d .
C28 C 0.1634(4) 0.7830(4) 0.8435(4) 0.0231(13) Uani 1 1 d .
C29 C 0.0323(4) 0.4694(4) 0.6431(3) 0.0216(13) Uani 1 1 d .
C30 C -0.0104(4) 0.3808(4) 0.6558(4) 0.0197(12) Uani 1 1 d .
C31 C -0.1213(4) 0.3213(4) 0.6126(4) 0.0214(13) Uani 1 1 d .
C32 C -0.1879(4) 0.3453(4) 0.5571(4) 0.0241(13) Uani 1 1 d .
C33 C -0.1459(5) 0.4341(4) 0.5470(4) 0.0265(14) Uani 1 1 d .
C34 C -0.0356(5) 0.4952(4) 0.5905(4) 0.0254(14) Uani 1 1 d .
C35 C 0.1962(4) 0.3097(4) 0.8207(4) 0.0198(12) Uani 1 1 d .
C36 C 0.3097(4) 0.3659(4) 0.8553(4) 0.0249(13) Uani 1 1 d .
C37 C 0.3747(4) 0.3372(4) 0.9086(4) 0.0248(13) Uani 1 1 d .
C38 C 0.3335(5) 0.2567(4) 0.9285(4) 0.0241(13) Uani 1 1 d .
C39 C 0.2224(5) 0.2022(4) 0.8953(4) 0.0243(13) Uani 1 1 d .
C40 C 0.1566(4) 0.2293(4) 0.8423(4) 0.0226(13) Uani 1 1 d .
C41 C 0.4404(5) 0.6097(4) 0.7955(4) 0.0280(14) Uani 1 1 d .
C42 C 0.3691(4) 0.6368(4) 0.7437(4) 0.0237(13) Uani 1 1 d .
C43 C 0.4144(5) 0.7196(4) 0.7254(4) 0.0266(14) Uani 1 1 d .
C44 C 0.5251(5) 0.7757(4) 0.7579(4) 0.0304(15) Uani 1 1 d .
C45 C 0.5930(5) 0.7496(4) 0.8091(4) 0.0314(15) Uani 1 1 d .
C46 C 0.5503(5) 0.6663(4) 0.8268(4) 0.0264(14) Uani 1 1 d .
C47 C 0.3196(6) -0.0487(5) 0.7427(5) 0.055(2) Uani 1 1 d .
H47A H 0.3650 -0.0714 0.7102 0.066 Uiso 1 1 calc R
H47B H 0.2496 -0.1065 0.7177 0.066 Uiso 1 1 calc R
C48 C 0.2829(5) 0.4533(6) 0.2514(5) 0.059(2) Uani 1 1 d .
H48A H 0.2603 0.3773 0.2201 0.071 Uiso 1 1 calc R
H48B H 0.3277 0.4847 0.2249 0.071 Uiso 1 1 calc R
O1 O 0.0659(3) -0.0828(3) 0.3868(3) 0.0351(11) Uani 1 1 d .
O2 O -0.0888(4) 0.1549(3) 0.4519(3) 0.0466(12) Uani 1 1 d .
O3 O 0.4524(3) 0.3441(3) 0.4570(3) 0.0446(12) Uani 1 1 d .
O4 O 0.5013(3) 0.3569(3) 0.7227(3) 0.0361(11) Uani 1 1 d .
O5 O 0.2687(4) 0.5042(3) 1.0589(3) 0.0442(12) Uani 1 1 d .
O6 O -0.0110(3) 0.6144(3) 1.0621(3) 0.0341(10) Uani 1 1 d .
O7 O 0.3664(3) 1.0074(3) 1.0491(3) 0.0364(11) Uani 1 1 d .
O8 O 0.1635(3) 0.7694(3) 0.7749(3) 0.0279(9) Uani 1 1 d .
F1 F -0.1688(2) 0.2360(2) 0.6235(2) 0.0316(8) Uani 1 1 d .
F2 F -0.2956(2) 0.2853(2) 0.5157(2) 0.0350(9) Uani 1 1 d .
F3 F -0.2104(3) 0.4598(2) 0.4937(2) 0.0359(8) Uani 1 1 d .
F4 F 0.0026(3) 0.5816(2) 0.5777(2) 0.0314(8) Uani 1 1 d .
F5 F 0.4860(2) 0.3880(2) 0.9418(2) 0.0379(9) Uani 1 1 d .
F6 F 0.3995(3) 0.2277(2) 0.9763(2) 0.0357(8) Uani 1 1 d .
F7 F 0.1807(3) 0.1220(2) 0.9133(2) 0.0363(9) Uani 1 1 d .
F8 F 0.0473(2) 0.1722(2) 0.8091(2) 0.0293(8) Uani 1 1 d .
F9 F 0.3487(3) 0.7476(2) 0.6746(2) 0.0342(8) Uani 1 1 d .
F10 F 0.5654(3) 0.8570(2) 0.7401(2) 0.0417(9) Uani 1 1 d .
F11 F 0.7028(3) 0.8039(2) 0.8409(2) 0.0427(10) Uani 1 1 d .
F12 F 0.6210(3) 0.6421(2) 0.8772(2) 0.0364(9) Uani 1 1 d .
Cl1 Cl 0.38108(14) -0.02268(15) 0.85019(12) 0.0586(6) Uani 1 1 d .
Cl2 Cl 0.29895(16) 0.05877(13) 0.73087(12) 0.0537(5) Uani 1 1 d .
Cl3 Cl 0.36153(15) 0.49323(16) 0.35786(15) 0.0743(7) Uani 1 1 d .
Cl4 Cl 0.16755(14) 0.48644(15) 0.23968(12) 0.0581(5) Uani 1 1 d .
Mo1 Mo 0.12452(3) 0.15037(3) 0.41429(3) 0.01533(10) Uani 1 1 d .
Mo2 Mo 0.35955(3) 0.19103(3) 0.53244(3) 0.01373(10) Uani 1 1 d .
Mo3 Mo 0.23279(4) 0.71578(3) 1.08450(3) 0.01608(10) Uani 1 1 d .
Mo4 Mo 0.15062(3) 0.80785(3) 0.95723(3) 0.01262(10) Uani 1 1 d .
Hg1 Hg 0.20013(2) 0.55961(2) 0.69570(2) 0.02278(5) Uani 1 1 d .
Hg2 Hg 0.08857(2) 0.33933(2) 0.73594(2) 0.02043(5) Uani 1 1 d .
Hg3 Hg 0.38014(2) 0.48892(2) 0.82829(2) 0.02482(6) Uani 1 1 d .
Bi1 Bi 0.24997(2) 0.34473(2) 0.56567(2) 0.03172(6) Uani 1 1 d .
Bi2 Bi 0.17818(2) 0.15937(2) 0.58906(2) 0.02826(6) Uani 1 1 d .
Bi3 Bi 0.11346(2) 0.58788(2) 0.89681(2) 0.02485(6) Uani 1 1 d .
Bi4 Bi 0.33366(2) 0.73159(2) 0.96228(2) 0.02670(6) Uani 1 1 d .

loop_
_atom_site_aniso_label
_atom_site_aniso_U_11
_atom_site_aniso_U_22
_atom_site_aniso_U_33
_atom_site_aniso_U_23
_atom_site_aniso_U_13
_atom_site_aniso_U_12
C1 0.042(4) 0.026(3) 0.013(3) 0.004(3) 0.010(3) 0.012(3)
C2 0.036(4) 0.038(4) 0.012(3) 0.007(3) -0.003(3) 0.009(3)
C3 0.061(5) 0.041(4) 0.025(4) 0.019(3) 0.003(4) 0.034(4)
C4 0.045(4) 0.028(4) 0.020(4) 0.011(3) -0.002(3) 0.001(3)
C5 0.039(4) 0.044(4) 0.026(4) 0.020(3) 0.012(3) 0.010(3)
C6 0.025(3) 0.034(4) 0.021(3) 0.014(3) 0.008(3) 0.014(3)
C7 0.038(4) 0.038(4) 0.018(4) 0.005(3) 0.007(3) 0.019(3)
C8 0.040(4) 0.043(4) 0.031(4) 0.016(3) 0.022(3) 0.032(3)
C9 0.021(3) 0.031(3) 0.040(4) 0.010(3) 0.009(3) 0.015(3)
C10 0.028(3) 0.024(3) 0.018(3) 0.006(3) 0.002(3) 0.015(3)
C11 0.025(3) 0.019(3) 0.029(4) 0.002(3) 0.007(3) 0.013(2)
C12 0.032(4) 0.025(3) 0.024(4) -0.003(3) 0.004(3) 0.022(3)
C13 0.029(3) 0.024(3) 0.028(4) 0.010(3) 0.004(3) 0.007(3)
C14 0.026(3) 0.023(3) 0.036(4) 0.017(3) 0.012(3) 0.012(3)
C15 0.039(4) 0.036(4) 0.028(4) 0.008(3) -0.006(3) 0.011(3)
C16 0.050(4) 0.028(3) 0.017(4) 0.012(3) 0.003(3) 0.001(3)
C17 0.040(4) 0.027(3) 0.022(4) 0.009(3) 0.016(3) 0.006(3)
C18 0.045(4) 0.022(3) 0.016(3) 0.003(3) 0.007(3) 0.007(3)
C19 0.024(3) 0.030(3) 0.020(4) 0.005(3) -0.004(3) -0.005(3)
C20 0.034(4) 0.037(4) 0.020(4) 0.014(3) 0.009(3) 0.015(3)
C21 0.034(4) 0.018(3) 0.023(4) 0.010(3) 0.013(3) 0.011(3)
C22 0.019(3) 0.029(3) 0.031(4) 0.016(3) 0.009(3) 0.008(3)
C23 0.032(3) 0.032(3) 0.027(4) 0.018(3) 0.016(3) 0.019(3)
C24 0.034(3) 0.023(3) 0.040(4) 0.013(3) 0.018(3) 0.018(3)
C25 0.040(4) 0.035(4) 0.039(4) 0.026(3) 0.022(3) 0.027(3)
C26 0.020(3) 0.037(4) 0.033(4) 0.017(3) 0.011(3) 0.018(3)
C27 0.037(4) 0.029(3) 0.022(4) 0.013(3) 0.011(3) 0.016(3)
C28 0.019(3) 0.022(3) 0.031(4) 0.013(3) 0.009(3) 0.011(2)
C29 0.029(3) 0.026(3) 0.014(3) 0.008(3) 0.012(3) 0.014(3)
C30 0.021(3) 0.022(3) 0.023(3) 0.013(3) 0.011(3) 0.013(2)
C31 0.021(3) 0.014(3) 0.028(4) 0.011(3) 0.008(3) 0.005(2)
C32 0.019(3) 0.022(3) 0.021(3) 0.003(3) 0.003(3) 0.006(2)
C33 0.035(4) 0.030(3) 0.019(3) 0.012(3) 0.007(3) 0.021(3)
C34 0.041(4) 0.021(3) 0.021(3) 0.011(3) 0.016(3) 0.014(3)
C35 0.021(3) 0.026(3) 0.023(3) 0.014(3) 0.014(3) 0.015(2)
C36 0.027(3) 0.025(3) 0.026(4) 0.013(3) 0.012(3) 0.009(3)
C37 0.016(3) 0.027(3) 0.023(4) 0.006(3) 0.002(3) 0.008(3)
C38 0.029(3) 0.028(3) 0.017(3) 0.010(3) 0.006(3) 0.015(3)
C39 0.031(3) 0.027(3) 0.028(4) 0.019(3) 0.019(3) 0.014(3)
C40 0.018(3) 0.027(3) 0.022(3) 0.009(3) 0.011(3) 0.007(3)
C41 0.033(4) 0.024(3) 0.027(4) 0.007(3) 0.018(3) 0.011(3)
C42 0.031(3) 0.021(3) 0.017(3) 0.001(3) 0.017(3) 0.009(3)
C43 0.033(4) 0.022(3) 0.026(4) 0.011(3) 0.011(3) 0.011(3)
C44 0.034(4) 0.020(3) 0.037(4) 0.013(3) 0.021(3) 0.002(3)
C45 0.032(4) 0.026(3) 0.033(4) 0.008(3) 0.020(3) 0.006(3)
C46 0.031(3) 0.019(3) 0.025(4) 0.005(3) 0.012(3) 0.008(3)
C47 0.063(5) 0.046(4) 0.050(5) 0.026(4) 0.006(4) 0.017(4)
C48 0.046(4) 0.060(5) 0.071(6) 0.024(5) 0.025(4) 0.020(4)
O1 0.040(3) 0.025(2) 0.041(3) 0.020(2) 0.011(2) 0.0083(19)
O2 0.039(3) 0.064(3) 0.040(3) 0.016(3) 0.016(2) 0.032(2)
O3 0.041(3) 0.047(3) 0.049(3) 0.033(3) 0.012(2) 0.006(2)
O4 0.033(2) 0.038(2) 0.021(3) 0.003(2) -0.004(2) 0.014(2)
O5 0.064(3) 0.033(3) 0.042(3) 0.018(2) 0.014(3) 0.029(2)
O6 0.034(3) 0.029(2) 0.036(3) 0.012(2) 0.015(2) 0.0090(19)
O7 0.029(2) 0.027(2) 0.035(3) 0.008(2) 0.003(2) -0.001(2)
O8 0.034(2) 0.030(2) 0.023(3) 0.013(2) 0.010(2) 0.0150(19)
F1 0.0298(18) 0.0281(18) 0.039(2) 0.0189(17) 0.0110(17) 0.0086(15)
F2 0.0248(18) 0.042(2) 0.036(2) 0.0233(18) 0.0011(17) 0.0071(16)
F3 0.037(2) 0.038(2) 0.035(2) 0.0221(18) 0.0049(17) 0.0150(16)
F4 0.042(2) 0.0279(18) 0.034(2) 0.0198(17) 0.0158(18) 0.0162(15)
F5 0.0207(18) 0.036(2) 0.052(3) 0.0195(19) 0.0061(18) 0.0076(15)
F6 0.0329(19) 0.043(2) 0.039(2) 0.0253(19) 0.0078(18) 0.0208(16)
F7 0.041(2) 0.0345(19) 0.045(2) 0.0295(19) 0.0169(19) 0.0135(16)
F8 0.0270(18) 0.0323(18) 0.031(2) 0.0183(17) 0.0125(16) 0.0070(15)
F9 0.041(2) 0.0266(18) 0.034(2) 0.0163(17) 0.0127(18) 0.0069(16)
F10 0.046(2) 0.0297(19) 0.059(3) 0.0259(19) 0.031(2) 0.0096(16)
F11 0.0260(19) 0.036(2) 0.059(3) 0.0165(19) 0.0195(19) 0.0020(16)
F12 0.0294(19) 0.037(2) 0.043(2) 0.0176(18) 0.0126(18) 0.0132(16)
Cl1 0.0482(11) 0.0664(12) 0.0470(12) 0.0377(11) 0.0019(10) -0.0065(9)
Cl2 0.0847(14) 0.0433(10) 0.0460(12) 0.0245(9) 0.0264(11) 0.0338(10)
Cl3 0.0453(11) 0.0778(14) 0.0810(17) 0.0517(13) -0.0040(11) -0.0071(10)
Cl4 0.0407(10) 0.0710(13) 0.0413(12) 0.0019(10) 0.0121(9) 0.0235(9)
Mo1 0.0172(2) 0.0166(2) 0.0119(3) 0.0054(2) 0.0032(2) 0.00878(19)
Mo2 0.0143(2) 0.0137(2) 0.0129(3) 0.0049(2) 0.0037(2) 0.00717(18)
Mo3 0.0197(2) 0.0150(2) 0.0115(3) 0.0059(2) 0.0028(2) 0.00569(19)
Mo4 0.0145(2) 0.0129(2) 0.0125(3) 0.0062(2) 0.0054(2) 0.00683(18)
Hg1 0.02657(12) 0.01782(11) 0.02479(13) 0.00873(10) 0.01191(11) 0.00792(9)
Hg2 0.02305(12) 0.01964(11) 0.02137(13) 0.01037(10) 0.00865(10) 0.00958(9)
Hg3 0.02545(12) 0.02085(12) 0.02974(14) 0.01173(11) 0.01223(11) 0.00796(9)
Bi1 0.03823(14) 0.02388(12) 0.02380(14) 0.00189(11) 0.00021(12) 0.01964(11)
Bi2 0.02690(12) 0.04439(14) 0.02027(13) 0.01567(12) 0.01117(11) 0.01914(11)
Bi3 0.03556(13) 0.01742(11) 0.01676(13) 0.00510(10) 0.00435(11) 0.01036(10)
Bi4 0.02722(12) 0.03657(13) 0.02806(14) 0.01808(12) 0.01477(11) 0.01996(10)

loop_
_atom_type_symbol
_atom_type_description
_atom_type_scat_dispersion_real
_atom_type_scat_dispersion_imag
_atom_type_scat_source
C C 0.0033 0.0016 'International Tables Vol C Tables 4.2.6.8 and 6.1.1.4'
H H 0.0000 0.0000 'International Tables Vol C Tables 4.2.6.8 and 6.1.1.4'
O O 0.0106 0.0060 'International Tables Vol C Tables 4.2.6.8 and 6.1.1.4'
F F 0.0171 0.0103 'International Tables Vol C Tables 4.2.6.8 and 6.1.1.4'
Cl Cl 0.1484 0.1585 'International Tables Vol C Tables 4.2.6.8 and 6.1.1.4'
Mo Mo -1.6832 0.6857 'International Tables Vol C Tables 4.2.6.8 and 6.1.1.4'
Hg Hg -2.3894 9.2266 'International Tables Vol C Tables 4.2.6.8 and 6.1.1.4'
Bi Bi -4.1077 10.2566 'International Tables Vol C Tables 4.2.6.8 and 6.1.1.4'

loop_
_exptl_crystal_face_index_h
_exptl_crystal_face_index_k
_exptl_crystal_face_index_l
_exptl_crystal_face_perp_dist
_exptl_oxdiff_crystal_face_indexfrac_h
_exptl_oxdiff_crystal_face_indexfrac_k
_exptl_oxdiff_crystal_face_indexfrac_l
_exptl_oxdiff_crystal_face_x
_exptl_oxdiff_crystal_face_y
_exptl_oxdiff_crystal_face_z
7 -13 20 0.0052 6.5821 -13.4417 20.2272 0.1222 0.9435 0.3080
-5 15 -20 0.0315 -5.0984 15.4718 -20.2623 -0.1134 -0.8805 -0.4602
-8 -11 23 0.0134 -8.3204 -11.0224 22.7787 -0.4951 0.5750 0.6513
4 16 1 0.0353 3.5353 15.7856 0.9968 -0.2330 0.2777 -0.9320
8 11 -23 0.0617 8.3401 11.3796 -22.5146 0.4831 -0.5608 -0.6724
0 -12 -10 0.0429 -0.4907 -12.4101 -9.9649 0.4405 -0.5191 0.7325
-10 -14 7 0.0469 -9.5743 -14.0176 6.7995 -0.1650 -0.1439 0.9757
-16 14 -6 0.0229 -15.8460 14.4129 -5.5425 -0.7485 -0.6399 -0.1739
1 20 -9 0.0430 0.6312 19.6589 -8.8143 -0.2259 -0.1906 -0.9553
17 0 -1 0.0545 17.4669 0.1995 -1.0741 0.6218 0.5335 -0.5733
8 -20 9 0.0452 8.1653 -20.1712 8.5470 0.5468 0.4658 0.6957

loop_
_geom_angle_atom_site_label_1
_geom_angle_atom_site_label_2
_geom_angle_atom_site_label_3
_geom_angle
C2 C1 H1 125.4
C2 C1 Mo1 71.3(3)
C5 C1 H1 125.4
C5 C1 C2 109.1(5)
C5 C1 Mo1 74.8(3)
Mo1 C1 H1 120.2
C1 C2 H2 126.7
C1 C2 Mo1 73.0(3)
C3 C2 C1 106.6(5)
C3 C2 H2 126.7
C3 C2 Mo1 72.4(3)
Mo1 C2 H2 119.8
C2 C3 H3 125.8
C2 C3 Mo1 71.8(3)
C4 C3 C2 108.4(6)
C4 C3 H3 125.8
C4 C3 Mo1 74.5(4)
Mo1 C3 H3 119.7
C3 C4 H4 126.0
C3 C4 C5 107.9(5)
C3 C4 Mo1 70.7(3)
C5 C4 H4 126.0
C5 C4 Mo1 73.1(3)
Mo1 C4 H4 121.9
C1 C5 C4 108.0(6)
C1 C5 H5 126.0
C1 C5 Mo1 71.1(3)
C4 C5 H5 126.0
C4 C5 Mo1 72.1(3)
Mo1 C5 H5 122.5
O1 C6 Mo1 172.2(5)
O2 C7 Mo1 175.1(5)
C9 C8 H8 126.5
C9 C8 Mo2 70.2(3)
C12 C8 H8 126.5
C12 C8 C9 107.0(5)
C12 C8 Mo2 74.0(3)
Mo2 C8 H8 121.1
C8 C9 H9 125.9
C8 C9 Mo2 73.9(3)
C10 C9 C8 108.1(5)
C10 C9 H9 125.9
C10 C9 Mo2 73.3(3)
Mo2 C9 H9 118.7
C9 C10 H10 125.6
C9 C10 C11 108.7(5)
C9 C10 Mo2 71.3(3)
C11 C10 H10 125.6
C11 C10 Mo2 74.1(3)
Mo2 C10 H10 120.7
C10 C11 H11 126.1
C10 C11 C12 107.8(5)
C10 C11 Mo2 70.8(3)
C12 C11 H11 126.1
C12 C11 Mo2 73.4(3)
Mo2 C11 H11 121.4
C8 C12 H12 125.8
C8 C12 Mo2 70.9(3)
C11 C12 C8 108.3(5)
C11 C12 H12 125.8
C11 C12 Mo2 71.9(3)
Mo2 C12 H12 123.0
O3 C13 Mo2 171.8(5)
O4 C14 Mo2 173.5(5)
C16 C15 H15 125.6
C16 C15 Mo3 71.9(3)
C19 C15 H15 125.6
C19 C15 C16 108.9(6)
C19 C15 Mo3 74.9(4)
Mo3 C15 H15 119.4
C15 C16 H16 126.1
C15 C16 Mo3 72.3(3)
C17 C16 C15 107.7(5)
C17 C16 H16 126.1
C17 C16 Mo3 72.8(3)
Mo3 C16 H16 120.5
C16 C17 H17 126.0
C16 C17 C18 108.1(5)
C16 C17 Mo3 71.6(3)
C18 C17 H17 126.0
C18 C17 Mo3 74.5(3)
Mo3 C17 H17 119.7
C17 C18 H18 126.0
C17 C18 Mo3 70.2(3)
C19 C18 C17 108.0(5)
C19 C18 H18 126.0
C19 C18 Mo3 72.5(3)
Mo3 C18 H18 123.0
C15 C19 C18 107.3(5)
C15 C19 H19 126.3
C15 C19 Mo3 70.0(3)
C18 C19 H19 126.3
C18 C19 Mo3 72.6(3)
Mo3 C19 H19 122.7
O5 C20 Mo3 173.4(5)
O6 C21 Mo3 170.7(5)
C23 C22 H22 126.4
C23 C22 Mo4 72.0(3)
C26 C22 H22 126.4
C26 C22 C23 107.2(5)
C26 C22 Mo4 70.5(3)
Mo4 C22 H22 122.8
C22 C23 H23 125.7
C22 C23 Mo4 73.0(3)
C24 C23 C22 108.6(5)
C24 C23 H23 125.7
C24 C23 Mo4 71.1(3)
Mo4 C23 H23 121.9
C23 C24 H24 125.9
C23 C24 C25 108.2(5)
C23 C24 Mo4 74.2(3)
C25 C24 H24 125.9
C25 C24 Mo4 70.7(3)
Mo4 C24 H24 121.0
C24 C25 H25 126.3
C24 C25 Mo4 73.3(3)
C26 C25 C24 107.5(5)
C26 C25 H25 126.3
C26 C25 Mo4 73.5(3)
Mo4 C25 H25 118.9
C22 C26 H26 125.7
C22 C26 Mo4 74.4(3)
C25 C26 C22 108.5(6)
C25 C26 H26 125.7
C25 C26 Mo4 70.8(3)
Mo4 C26 H26 120.8
O7 C27 Mo4 171.1(5)
O8 C28 Mo4 174.8(5)
C30 C29 Hg1 121.9(4)
C34 C29 C30 119.7(5)
C34 C29 Hg1 118.3(4)
C29 C30 Hg2 121.2(4)
C31 C30 C29 117.6(5)
C31 C30 Hg2 121.2(4)
C32 C31 C30 122.3(5)
F1 C31 C30 120.8(5)
F1 C31 C32 116.8(4)
C33 C32 C31 119.6(5)
F2 C32 C31 120.8(5)
F2 C32 C33 119.5(5)
C32 C33 C34 118.8(5)
F3 C33 C32 120.5(5)
F3 C33 C34 120.7(5)
C29 C34 C33 122.0(5)
F4 C34 C29 121.3(5)
F4 C34 C33 116.7(5)
C36 C35 Hg2 122.6(4)
C40 C35 C36 117.8(5)
C40 C35 Hg2 119.5(4)
C35 C36 Hg3 121.8(4)
C37 C36 C35 118.0(5)
C37 C36 Hg3 120.2(4)
C38 C37 C36 123.0(5)
C38 C37 F5 117.0(5)
F5 C37 C36 120.0(5)
C37 C38 C39 119.0(5)
F6 C38 C37 121.2(5)
F6 C38 C39 119.7(5)
C40 C39 C38 118.8(5)
F7 C39 C38 119.8(5)
F7 C39 C40 121.3(5)
C39 C40 C35 123.2(5)
F8 C40 C35 119.5(5)
F8 C40 C39 117.3(5)
C42 C41 Hg3 120.7(4)
C46 C41 C42 119.0(5)
C46 C41 Hg3 120.3(5)
C41 C42 Hg1 122.4(4)
C43 C42 C41 117.9(5)
C43 C42 Hg1 119.7(4)
C44 C43 C42 122.2(6)
F9 C43 C42 120.0(5)
F9 C43 C44 117.9(5)
C45 C44 C43 119.2(5)
F10 C44 C43 120.2(6)
F10 C44 C45 120.6(5)
C44 C45 C46 119.8(5)
C44 C45 F11 119.7(5)
F11 C45 C46 120.5(6)
C41 C46 C45 122.0(6)
F12 C46 C41 120.2(5)
F12 C46 C45 117.8(5)
H47A C47 H47B 107.7
Cl1 C47 H47A 108.8
Cl1 C47 H47B 108.8
Cl2 C47 H47A 108.8
Cl2 C47 H47B 108.8
Cl2 C47 Cl1 113.6(4)
H48A C48 H48B 107.6
Cl3 C48 H48A 108.7
Cl3 C48 H48B 108.7
Cl3 C48 Cl4 114.1(4)
Cl4 C48 H48A 108.7
Cl4 C48 H48B 108.7
C1 Mo1 C4 57.7(2)
C1 Mo1 C5 34.16(19)
C1 Mo1 Mo2 107.35(15)
C1 Mo1 Bi1 137.35(14)
C1 Mo1 Bi2 150.57(15)
C2 Mo1 C1 35.7(2)
C2 Mo1 C3 35.8(2)
C2 Mo1 C4 58.6(2)
C2 Mo1 C5 58.4(2)
C2 Mo1 Mo2 142.22(16)
C2 Mo1 Bi1 135.74(15)
C2 Mo1 Bi2 158.38(15)
C3 Mo1 C1 58.7(2)
C3 Mo1 C4 34.8(2)
C3 Mo1 C5 58.1(2)
C3 Mo1 Mo2 133.74(17)
C3 Mo1 Bi1 99.99(16)
C3 Mo1 Bi2 150.71(16)
C4 Mo1 C5 34.8(2)
C4 Mo1 Mo2 99.09(16)
C4 Mo1 Bi1 83.41(15)
C4 Mo1 Bi2 141.27(15)
C5 Mo1 Mo2 85.64(16)
C5 Mo1 Bi1 103.49(15)
C5 Mo1 Bi2 141.24(16)
C6 Mo1 C1 84.5(2)
C6 Mo1 C2 95.8(2)
C6 Mo1 C3 131.3(2)
C6 Mo1 C4 141.5(2)
C6 Mo1 C5 108.5(2)
C6 Mo1 Mo2 84.31(16)
C6 Mo1 Bi1 128.27(17)
C6 Mo1 Bi2 70.87(17)
C7 Mo1 C1 120.5(2)
C7 Mo1 C2 86.8(2)
C7 Mo1 C3 84.1(3)
C7 Mo1 C4 114.5(2)
C7 Mo1 C5 141.4(2)
C7 Mo1 C6 89.6(2)
C7 Mo1 Mo2 130.93(18)
C7 Mo1 Bi1 89.73(17)
C7 Mo1 Bi2 76.40(18)
Bi1 Mo1 Mo2 58.629(12)
Bi1 Mo1 Bi2 58.818(11)
Bi2 Mo1 Mo2 55.606(12)
C8 Mo2 C11 58.5(2)
C8 Mo2 C12 35.05(19)
C8 Mo2 Mo1 108.67(16)
C8 Mo2 Bi1 150.48(16)
C8 Mo2 Bi2 139.02(15)
C9 Mo2 C8 35.9(2)
C9 Mo2 C10 35.41(19)
C9 Mo2 C11 58.8(2)
C9 Mo2 C12 58.7(2)
C9 Mo2 Mo1 143.19(16)
C9 Mo2 Bi1 158.22(15)
C9 Mo2 Bi2 134.65(16)
C10 Mo2 C8 58.9(2)
C10 Mo2 C11 35.01(18)
C10 Mo2 C12 58.0(2)
C10 Mo2 Mo1 132.77(13)
C10 Mo2 Bi1 150.57(15)
C10 Mo2 Bi2 99.25(14)
C11 Mo2 C12 34.7(2)
C11 Mo2 Mo1 98.06(14)
C11 Mo2 Bi1 141.03(14)
C11 Mo2 Bi2 83.45(14)
C12 Mo2 Mo1 85.76(14)
C12 Mo2 Bi1 141.36(14)
C12 Mo2 Bi2 104.42(15)
C13 Mo2 C8 83.2(2)
C13 Mo2 C9 95.9(2)
C13 Mo2 C10 131.2(2)
C13 Mo2 C11 140.8(2)
C13 Mo2 C12 107.8(2)
C13 Mo2 Mo1 85.57(17)
C13 Mo2 Bi1 71.46(17)
C13 Mo2 Bi2 129.11(17)
C14 Mo2 C8 121.8(2)
C14 Mo2 C9 88.2(2)
C14 Mo2 C10 85.3(2)
C14 Mo2 C11 115.2(2)
C14 Mo2 C12 142.7(2)
C14 Mo2 C13 90.9(2)
C14 Mo2 Mo1 128.58(16)
C14 Mo2 Bi1 74.66(16)
C14 Mo2 Bi2 86.30(16)
Bi1 Mo2 Mo1 55.623(12)
Bi2 Mo2 Mo1 58.640(12)
Bi2 Mo2 Bi1 58.828(11)
C15 Mo3 C17 59.1(2)
C15 Mo3 C18 58.3(2)
C15 Mo3 C19 35.1(2)
C15 Mo3 Mo4 130.13(16)
C15 Mo3 Bi3 151.38(18)
C15 Mo3 Bi4 98.34(18)
C16 Mo3 C15 35.8(2)
C16 Mo3 C17 35.5(2)
C16 Mo3 C18 58.7(2)
C16 Mo3 C19 59.0(2)
C16 Mo3 Mo4 141.37(16)
C16 Mo3 Bi3 159.64(15)
C16 Mo3 Bi4 134.12(16)
C17 Mo3 C18 35.30(18)
C17 Mo3 C19 58.8(2)
C17 Mo3 Mo4 107.72(15)
C17 Mo3 Bi3 149.48(16)
C17 Mo3 Bi4 139.28(14)
C18 Mo3 Mo4 83.54(15)
C18 Mo3 Bi3 139.47(15)
C18 Mo3 Bi4 104.59(14)
C19 Mo3 C18 34.9(2)
C19 Mo3 Mo4 95.38(15)
C19 Mo3 Bi3 140.12(15)
C19 Mo3 Bi4 83.04(15)
C20 Mo3 C15 85.6(2)
C20 Mo3 C16 87.0(2)
C20 Mo3 C17 119.7(2)
C20 Mo3 C18 142.7(2)
C20 Mo3 C19 116.6(2)
C20 Mo3 Mo4 131.58(17)
C20 Mo3 Bi3 77.12(17)
C20 Mo3 Bi4 88.46(17)
C21 Mo3 C15 133.2(2)
C21 Mo3 C16 97.4(2)
C21 Mo3 C17 83.5(2)
C21 Mo3 C18 107.0(2)
C21 Mo3 C19 140.8(2)
C21 Mo3 C20 90.3(2)
C21 Mo3 Mo4 85.26(16)
C21 Mo3 Bi3 70.31(17)
C21 Mo3 Bi4 128.23(17)
Bi3 Mo3 Mo4 56.025(12)
Bi4 Mo3 Mo4 58.823(12)
Bi4 Mo3 Bi3 59.033(11)
C22 Mo4 Mo3 96.57(14)
C22 Mo4 Bi3 86.29(13)
C22 Mo4 Bi4 142.72(13)
C23 Mo4 C22 35.04(19)
C23 Mo4 Mo3 83.43(14)
C23 Mo4 Bi3 106.60(13)
C23 Mo4 Bi4 138.77(14)
C24 Mo4 C22 58.5(2)
C24 Mo4 C23 34.76(18)
C24 Mo4 C26 59.1(2)
C24 Mo4 Mo3 106.26(16)
C24 Mo4 Bi3 141.11(14)
C24 Mo4 Bi4 146.08(16)
C25 Mo4 C22 59.1(2)
C25 Mo4 C23 58.9(2)
C25 Mo4 C24 36.0(2)
C25 Mo4 C26 35.74(19)
C25 Mo4 Mo3 141.01(15)
C25 Mo4 Bi3 137.90(16)
C25 Mo4 Bi4 157.81(15)
C26 Mo4 C22 35.12(19)
C26 Mo4 C23 58.5(2)
C26 Mo4 Mo3 131.52(14)
C26 Mo4 Bi3 102.17(14)
C26 Mo4 Bi4 154.80(15)
C27 Mo4 C22 141.4(2)
C27 Mo4 C23 109.2(2)
C27 Mo4 C24 83.1(2)
C27 Mo4 C25 92.8(2)
C27 Mo4 C26 128.1(2)
C27 Mo4 Mo3 90.18(16)
C27 Mo4 Bi3 128.36(16)
C27 Mo4 Bi4 69.75(16)
C28 Mo4 C22 113.7(2)
C28 Mo4 C23 142.8(2)
C28 Mo4 C24 123.8(2)
C28 Mo4 C25 89.4(2)
C28 Mo4 C26 84.5(2)
C28 Mo4 C27 89.8(2)
C28 Mo4 Mo3 129.52(15)
C28 Mo4 Bi3 83.22(15)
C28 Mo4 Bi4 77.32(16)
Bi3 Mo4 Mo3 58.459(12)
Bi3 Mo4 Bi4 58.775(10)
Bi4 Mo4 Mo3 55.679(12)
C29 Hg1 Bi1 90.11(14)
C42 Hg1 C29 175.0(2)
C42 Hg1 Bi1 85.11(14)
C30 Hg2 C35 175.6(2)
C30 Hg2 Bi3 81.48(15)
C35 Hg2 Bi3 95.34(15)
C36 Hg3 C41 176.2(2)
Mo1 Bi1 Mo2 65.748(13)
Mo1 Bi1 Hg1 136.466(12)
Mo2 Bi1 Hg1 154.604(13)
Bi2 Bi1 Mo1 62.318(11)
Bi2 Bi1 Mo2 58.851(10)
Bi2 Bi1 Hg1 115.272(10)
Mo2 Bi2 Mo1 65.754(13)
Bi1 Bi2 Mo1 58.864(11)
Bi1 Bi2 Mo2 62.321(11)
Mo3 Bi3 Hg2 135.770(12)
Mo4 Bi3 Mo3 65.516(13)
Mo4 Bi3 Hg2 151.703(12)
Bi4 Bi3 Mo3 58.900(11)
Bi4 Bi3 Mo4 62.207(10)
Bi4 Bi3 Hg2 108.984(9)
Mo3 Bi4 Mo4 65.498(13)
Mo3 Bi4 Bi3 62.067(11)
Bi3 Bi4 Mo4 59.018(10)

loop_
_geom_bond_atom_site_label_1
_geom_bond_atom_site_label_2
_geom_bond_distance
C1 H1 0.9300
C1 C2 1.409(8)
C1 C5 1.370(8)
C1 Mo1 2.308(6)
C2 H2 0.9300
C2 C3 1.406(8)
C2 Mo1 2.286(6)
C3 H3 0.9300
C3 C4 1.388(8)
C3 Mo1 2.293(6)
C4 H4 0.9300
C4 C5 1.405(8)
C4 Mo1 2.342(6)
C5 H5 0.9300
C5 Mo1 2.355(6)
C6 O1 1.165(6)
C6 Mo1 1.963(6)
C7 O2 1.156(7)
C7 Mo1 1.961(6)
C8 H8 0.9300
C8 C9 1.417(8)
C8 C12 1.411(8)
C8 Mo2 2.322(5)
C9 H9 0.9300
C9 C10 1.391(8)
C9 Mo2 2.274(5)
C10 H10 0.9300
C10 C11 1.397(7)
C10 Mo2 2.300(5)
C11 H11 0.9300
C11 C12 1.402(8)
C11 Mo2 2.342(5)
C12 H12 0.9300
C12 Mo2 2.362(5)
C13 O3 1.156(6)
C13 Mo2 1.989(6)
C14 O4 1.162(7)
C14 Mo2 1.954(7)
C15 H15 0.9300
C15 C16 1.406(8)
C15 C19 1.401(8)
C15 Mo3 2.290(6)
C16 H16 0.9300
C16 C17 1.398(8)
C16 Mo3 2.284(6)
C17 H17 0.9300
C17 C18 1.412(7)
C17 Mo3 2.299(6)
C18 H18 0.9300
C18 C19 1.412(8)
C18 Mo3 2.356(5)
C19 H19 0.9300
C19 Mo3 2.353(5)
C20 O5 1.163(6)
C20 Mo3 1.977(6)
C21 O6 1.176(6)
C21 Mo3 1.955(6)
C22 H22 0.9300
C22 C23 1.419(8)
C22 C26 1.411(8)
C22 Mo4 2.363(5)
C23 H23 0.9300
C23 C24 1.393(7)
C23 Mo4 2.350(5)
C24 H24 0.9300
C24 C25 1.419(8)
C24 Mo4 2.311(5)
C25 H25 0.9300
C25 C26 1.409(8)
C25 Mo4 2.278(5)
C26 H26 0.9300
C26 Mo4 2.313(5)
C27 O7 1.157(6)
C27 Mo4 1.981(6)
C28 O8 1.154(6)
C28 Mo4 1.965(6)
C29 C30 1.396(7)
C29 C34 1.370(7)
C29 Hg1 2.098(5)
C30 C31 1.389(7)
C30 Hg2 2.075(5)
C31 C32 1.375(7)
C31 F1 1.352(5)
C32 C33 1.371(7)
C32 F2 1.354(6)
C33 C34 1.387(8)
C33 F3 1.351(6)
C34 F4 1.358(6)
C35 C36 1.407(7)
C35 C40 1.381(7)
C35 Hg2 2.079(5)
C36 C37 1.386(8)
C36 Hg3 2.080(5)
C37 C38 1.368(7)
C37 F5 1.371(6)
C38 C39 1.376(7)
C38 F6 1.336(6)
C39 C40 1.373(8)
C39 F7 1.344(6)
C40 F8 1.361(6)
C41 C42 1.403(8)
C41 C46 1.368(8)
C41 Hg3 2.084(5)
C42 C43 1.394(7)
C42 Hg1 2.082(5)
C43 C44 1.376(8)
C43 F9 1.357(6)
C44 C45 1.358(8)
C44 F10 1.351(6)
C45 C46 1.383(7)
C45 F11 1.362(6)
C46 F12 1.354(6)
C47 H47A 0.9700
C47 H47B 0.9700
C47 Cl1 1.742(7)
C47 Cl2 1.735(7)
C48 H48A 0.9700
C48 H48B 0.9700
C48 Cl3 1.726(8)
C48 Cl4 1.735(7)
Mo1 Mo2 3.1477(6)
Mo1 Bi1 2.8493(5)
Mo1 Bi2 2.9479(5)
Mo2 Bi1 2.9476(5)
Mo2 Bi2 2.8486(5)
Mo3 Mo4 3.1399(6)
Mo3 Bi3 2.9404(5)
Mo3 Bi4 2.8498(5)
Mo4 Bi3 2.8611(5)
Mo4 Bi4 2.9522(5)
Hg1 Bi1 3.4858(3)
Hg2 Bi3 3.5889(3)
Bi1 Bi2 2.8480(3)
Bi3 Bi4 2.8538(3)

loop_
_geom_torsion_atom_site_label_1
_geom_torsion_atom_site_label_2
_geom_torsion_atom_site_label_3
_geom_torsion_atom_site_label_4
_geom_torsion
C1 C2 C3 C4 0.5(7)
C1 C2 C3 Mo1 -65.6(4)
C2 C1 C5 C4 0.4(7)
C2 C1 C5 Mo1 63.5(4)
C2 C3 C4 C5 -0.2(7)
C2 C3 C4 Mo1 -64.3(4)
C3 C4 C5 C1 -0.1(7)
C3 C4 C5 Mo1 -62.5(4)
C5 C1 C2 C3 -0.6(7)
C5 C1 C2 Mo1 -65.7(4)
C8 C9 C10 C11 -1.1(6)
C8 C9 C10 Mo2 -66.3(4)
C9 C8 C12 C11 0.3(6)
C9 C8 C12 Mo2 62.9(4)
C9 C10 C11 C12 1.3(6)
C9 C10 C11 Mo2 -63.3(4)
C10 C11 C12 C8 -1.0(6)
C10 C11 C12 Mo2 -62.9(4)
C12 C8 C9 C10 0.5(6)
C12 C8 C9 Mo2 -65.4(4)
C15 C16 C17 C18 -1.7(7)
C15 C16 C17 Mo3 64.4(4)
C16 C15 C19 C18 -0.8(7)
C16 C15 C19 Mo3 -64.4(4)
C16 C17 C18 C19 1.2(7)
C16 C17 C18 Mo3 64.3(4)
C17 C18 C19 C15 -0.2(7)
C17 C18 C19 Mo3 61.5(4)
C19 C15 C16 C17 1.6(7)
C19 C15 C16 Mo3 66.4(4)
C22 C23 C24 C25 -0.8(6)
C22 C23 C24 Mo4 -63.7(4)
C23 C22 C26 C25 0.1(6)
C23 C22 C26 Mo4 63.1(4)
C23 C24 C25 C26 0.9(6)
C23 C24 C25 Mo4 -65.2(4)
C24 C25 C26 C22 -0.6(6)
C24 C25 C26 Mo4 -65.9(4)
C26 C22 C23 C24 0.4(6)
C26 C22 C23 Mo4 -62.1(4)
C29 C30 C31 C32 1.9(8)
C29 C30 C31 F1 -178.2(5)
C30 C29 C34 C33 -1.8(8)
C30 C29 C34 F4 179.0(5)
C30 C31 C32 C33 -3.7(9)
C30 C31 C32 F2 179.7(5)
C31 C32 C33 C34 2.7(8)
C31 C32 C33 F3 -179.1(5)
C32 C33 C34 C29 0.1(9)
C32 C33 C34 F4 179.2(5)
C34 C29 C30 C31 0.9(8)
C34 C29 C30 Hg2 -179.3(4)
C35 C36 C37 C38 0.4(9)
C35 C36 C37 F5 178.3(5)
C36 C35 C40 C39 0.0(8)
C36 C35 C40 F8 -179.1(5)
C36 C37 C38 C39 -0.9(9)
C36 C37 C38 F6 176.3(5)
C37 C38 C39 C40 0.9(8)
C37 C38 C39 F7 179.2(5)
C38 C39 C40 C35 -0.5(9)
C38 C39 C40 F8 178.6(5)
C40 C35 C36 C37 0.1(8)
C40 C35 C36 Hg3 -179.9(4)
C41 C42 C43 C44 -1.5(8)
C41 C42 C43 F9 179.1(5)
C42 C41 C46 C45 0.2(8)
C42 C41 C46 F12 179.8(5)
C42 C43 C44 C45 0.5(9)
C42 C43 C44 F10 -178.5(5)
C43 C44 C45 C46 0.9(9)
C43 C44 C45 F11 179.3(5)
C44 C45 C46 C41 -1.2(9)
C44 C45 C46 F12 179.2(5)
C46 C41 C42 C43 1.2(8)
C46 C41 C42 Hg1 -178.0(4)
F1 C31 C32 C33 176.4(5)
F1 C31 C32 F2 -0.2(8)
F2 C32 C33 C34 179.4(5)
F2 C32 C33 F3 -2.4(8)
F3 C33 C34 C29 -178.2(5)
F3 C33 C34 F4 0.9(8)
F5 C37 C38 C39 -178.9(5)
F5 C37 C38 F6 -1.7(8)
F6 C38 C39 C40 -176.3(5)
F6 C38 C39 F7 2.0(8)
F7 C39 C40 C35 -178.7(5)
F7 C39 C40 F8 0.4(8)
F9 C43 C44 C45 179.9(5)
F9 C43 C44 F10 1.0(8)
F10 C44 C45 C46 179.8(5)
F10 C44 C45 F11 -1.7(9)
F11 C45 C46 C41 -179.7(5)
F11 C45 C46 F12 0.7(8)
Mo1 C1 C2 C3 65.2(4)
Mo1 C1 C5 C4 -63.0(4)
Mo1 C2 C3 C4 66.1(4)
Mo1 C3 C4 C5 64.1(4)
Mo1 C4 C5 C1 62.4(4)
Mo2 C8 C9 C10 65.9(4)
Mo2 C8 C12 C11 -62.6(4)
Mo2 C9 C10 C11 65.2(4)
Mo2 C10 C11 C12 64.6(4)
Mo2 C11 C12 C8 61.9(4)
Mo3 C15 C16 C17 -64.7(4)
Mo3 C15 C19 C18 63.5(4)
Mo3 C16 C17 C18 -66.2(4)
Mo3 C17 C18 C19 -63.0(4)
Mo3 C18 C19 C15 -61.8(4)
Mo4 C22 C23 C24 62.5(4)
Mo4 C22 C26 C25 -63.0(4)
Mo4 C23 C24 C25 62.9(4)
Mo4 C24 C25 C26 66.1(4)
Mo4 C25 C26 C22 65.3(4)
Hg1 C29 C30 C31 -174.9(4)
Hg1 C29 C30 Hg2 5.0(6)
Hg1 C29 C34 C33 174.1(4)
Hg1 C29 C34 F4 -5.0(7)
Hg1 C42 C43 C44 177.7(4)
Hg1 C42 C43 F9 -1.7(7)
Hg2 C30 C31 C32 -178.0(4)
Hg2 C30 C31 F1 1.9(7)
Hg2 C35 C36 C37 -177.6(4)
Hg2 C35 C36 Hg3 2.5(6)
Hg2 C35 C40 C39 177.7(4)
Hg2 C35 C40 F8 -1.4(7)
Hg3 C36 C37 C38 -179.7(4)
Hg3 C36 C37 F5 -1.8(7)
Hg3 C41 C42 C43 178.9(4)
Hg3 C41 C42 Hg1 -0.3(6)
Hg3 C41 C46 C45 -177.6(4)
Hg3 C41 C46 F12 2.0(7)
